data_4503586
loop_
_publ_author_name
'Thakuria, Ranjit'
'Sarma, Bipul'
'Nangia, Ashwini'

_publ_section_title
;
 Guest Control in the Self-Assembly of H-Shaped Host to Cyclopentanoid
 (5,43) Net
;
_journal_issue 5
_journal_name_full 'Crystal Growth &amp; Design'
_journal_page_first 1471
_journal_paper_doi 10.1021/cg800089v
_journal_volume 8
_journal_year 2008
_chemical_formula_sum 'C42 H44 Cl6 O4'
_chemical_formula_weight 825.47
_chemical_name_systematic
; 
 ? 
;
_space_group_IT_number 14
_symmetry_cell_setting monoclinic
_symmetry_space_group_name_Hall '-P 2yn'
_symmetry_space_group_name_H-M 'P 1 21/n 1'
_atom_sites_solution_hydrogens geom
_atom_sites_solution_primary direct
_atom_sites_solution_secondary difmap
_audit_creation_method SHELXL-97
_cell_angle_alpha 90.00
_cell_angle_beta 108.20(3)
_cell_angle_gamma 90.00
_cell_formula_units_Z 2
_cell_length_a 9.992(2)
_cell_length_b 18.203(4)
_cell_length_c 12.043(2)
_cell_measurement_temperature 298(2)
_cell_volume 2080.9(8)
_computing_cell_refinement 'Bruker SMART'
_computing_data_collection 'Bruker SMART'
_computing_data_reduction 'Bruker SAINT'
_computing_molecular_graphics 'Bruker SHELXTL'
_computing_publication_material 'Bruker SHELXTL'
_computing_structure_refinement 'SHELXL-97 (Sheldrick, 1997)'
_computing_structure_solution 'SHELXS-97 (Sheldrick, 1990)'
_diffrn_ambient_temperature 298(2)
_diffrn_measured_fraction_theta_full 1.000
_diffrn_measured_fraction_theta_max 1.000
_diffrn_measurement_device_type 'CCD area detector'
_diffrn_measurement_method 'phi and omega scans'
_diffrn_radiation_monochromator graphite
_diffrn_radiation_source 'fine-focus sealed tube'
_diffrn_radiation_type MoK\a
_diffrn_radiation_wavelength 0.71073
_diffrn_reflns_av_R_equivalents 0.0551
_diffrn_reflns_av_sigmaI/netI 0.0592
_diffrn_reflns_limit_h_max 11
_diffrn_reflns_limit_h_min -11
_diffrn_reflns_limit_k_max 21
_diffrn_reflns_limit_k_min -21
_diffrn_reflns_limit_l_max 14
_diffrn_reflns_limit_l_min -14
_diffrn_reflns_number 13916
_diffrn_reflns_theta_full 25.00
_diffrn_reflns_theta_max 25.00
_diffrn_reflns_theta_min 2.10
_exptl_absorpt_coefficient_mu 0.453
_exptl_absorpt_correction_T_max 0.9270
_exptl_absorpt_correction_T_min 0.8876
_exptl_absorpt_correction_type multi-scan
_exptl_absorpt_process_details 'Bruker AXS SADABS program'
_exptl_crystal_colour red
_exptl_crystal_density_diffrn 1.317
_exptl_crystal_density_method 'not measured'
_exptl_crystal_description block
_exptl_crystal_F_000 860
_exptl_crystal_size_max 0.27
_exptl_crystal_size_mid 0.26
_exptl_crystal_size_min 0.17
_refine_diff_density_max 0.462
_refine_diff_density_min -0.412
_refine_diff_density_rms 0.054
_refine_ls_extinction_method none
_refine_ls_goodness_of_fit_ref 1.037
_refine_ls_hydrogen_treatment mixed
_refine_ls_matrix_type full
_refine_ls_number_parameters 279
_refine_ls_number_reflns 3665
_refine_ls_number_restraints 1
_refine_ls_restrained_S_all 1.037
_refine_ls_R_factor_all 0.1022
_refine_ls_R_factor_gt 0.0718
_refine_ls_shift/su_max 1.173
_refine_ls_shift/su_mean 0.009
_refine_ls_structure_factor_coef Fsqd
_refine_ls_weighting_details 'calc w=1/[\s^2^(Fo^2^)+(0.0767P)^2^+1.9140P] where P=(Fo^2^+2Fc^2^)/3'
_refine_ls_weighting_scheme calc
_refine_ls_wR_factor_gt 0.1725
_refine_ls_wR_factor_ref 0.1896
_reflns_number_gt 2561
_reflns_number_total 3665
_reflns_threshold_expression >2sigma(I)
_cod_data_source_file cg800089v-file003.cif
_cod_data_source_block ab
_cod_depositor_comments
;
The following automatic conversions were performed:

'_symmetry_cell_setting' value 'Monoclinic' changed to 'monoclinic'
according to /home/saulius/struct/CIF-dictionaries/cif_core.dic
dictionary named 'cif_core.dic' version 2.4.1 from 2010-06-29.

Automatic conversion script
Id: cif_fix_values 1715 2011-07-08 13:25:40Z adriana 
;
_cod_original_cell_volume 2081.0(7)
_cod_original_sg_symbol_H-M 'P2(1)/n  '
_cod_database_code 4503586

loop_
_symmetry_equiv_pos_as_xyz
'x, y, z'
'-x+1/2, y+1/2, -z+1/2'
'-x, -y, -z'
'x-1/2, -y-1/2, z-1/2'

loop_
_atom_site_label
_atom_site_type_symbol
_atom_site_fract_x
_atom_site_fract_y
_atom_site_fract_z
_atom_site_U_iso_or_equiv
_atom_site_adp_type
_atom_site_occupancy
_atom_site_symmetry_multiplicity
_atom_site_calc_flag
_atom_site_refinement_flags
_atom_site_disorder_assembly
_atom_site_disorder_group
C5 C 0.8269(3) 0.40263(17) 0.7597(3) 0.0383(8) Uani 1 1 d . . .
H5 H 0.9212 0.3890 0.7814 0.046 Uiso 1 1 calc R . .
O2 O 1.0647(3) 0.10146(13) 0.6054(2) 0.0485(7) Uani 1 1 d . . .
C1 C 0.6257(3) 0.43968(17) 0.8115(3) 0.0378(8) Uani 1 1 d . . .
C9 C 1.0252(3) 0.29903(17) 0.6250(3) 0.0382(8) Uani 1 1 d . . .
H9 H 1.0813 0.3393 0.6567 0.046 Uiso 1 1 calc R . .
C10 C 1.0854(3) 0.22934(17) 0.6404(3) 0.0385(8) Uani 1 1 d . . .
C4 C 0.7507(3) 0.40422(16) 0.6425(3) 0.0335(7) Uani 1 1 d . . .
C8 C 0.8843(3) 0.31021(17) 0.5640(3) 0.0348(7) Uani 1 1 d . . .
C3 C 0.6091(3) 0.42294(17) 0.6121(3) 0.0382(8) Uani 1 1 d . . .
H3 H 0.5561 0.4238 0.5335 0.046 Uiso 1 1 calc R . .
C12 C 0.8594(3) 0.17889(17) 0.5273(3) 0.0407(8) Uani 1 1 d . . .
C7 C 0.8160(3) 0.38610(16) 0.5467(3) 0.0354(7) Uani 1 1 d . . .
H7 H 0.7370 0.3830 0.4741 0.042 Uiso 1 1 calc R . .
C11 C 1.0005(3) 0.16991(17) 0.5914(3) 0.0384(8) Uani 1 1 d . . .
C14 C 0.9136(3) 0.44554(16) 0.5259(3) 0.0331(7) Uani 1 1 d . . .
C6 C 0.7681(3) 0.42072(17) 0.8471(3) 0.0385(8) Uani 1 1 d . . .
C13 C 0.8035(3) 0.24921(18) 0.5161(3) 0.0397(8) Uani 1 1 d . . .
H13 H 0.7086 0.2557 0.4751 0.048 Uiso 1 1 calc R . .
C2 C 0.5441(3) 0.44031(18) 0.6947(3) 0.0411(8) Uani 1 1 d . . .
C16 C 1.0366(4) 0.56099(19) 0.5680(3) 0.0483(9) Uani 1 1 d . . .
H16 H 1.0601 0.6025 0.6150 0.058 Uiso 1 1 calc R . .
C15 C 0.9531(4) 0.50790(19) 0.5945(3) 0.0466(9) Uani 1 1 d . . .
H15 H 0.9227 0.5140 0.6594 0.056 Uiso 1 1 calc R . .
C20 C 1.2393(4) 0.2184(2) 0.7064(3) 0.0554(10) Uani 1 1 d . . .
H20A H 1.2484 0.1875 0.7729 0.083 Uiso 1 1 calc R . .
H20B H 1.2823 0.2651 0.7321 0.083 Uiso 1 1 calc R . .
H20C H 1.2850 0.1956 0.6561 0.083 Uiso 1 1 calc R . .
C17 C 0.3889(4) 0.4579(3) 0.6593(4) 0.0650(12) Uani 1 1 d . . .
H17A H 0.3490 0.4538 0.5759 0.098 Uiso 1 1 calc R . .
H17B H 0.3762 0.5071 0.6830 0.098 Uiso 1 1 calc R . .
H17C H 0.3427 0.4240 0.6963 0.098 Uiso 1 1 calc R . .
C19 C 0.7686(4) 0.1146(2) 0.4696(4) 0.0605(11) Uani 1 1 d . . .
H19A H 0.6799 0.1324 0.4193 0.091 Uiso 1 1 calc R . .
H19B H 0.7529 0.0834 0.5285 0.091 Uiso 1 1 calc R . .
H19C H 0.8154 0.0873 0.4244 0.091 Uiso 1 1 calc R . .
C18 C 0.8530(4) 0.4192(2) 0.9740(3) 0.0524(9) Uani 1 1 d . . .
H18A H 0.9465 0.4020 0.9822 0.079 Uiso 1 1 calc R . .
H18B H 0.8091 0.3868 1.0151 0.079 Uiso 1 1 calc R . .
H18C H 0.8579 0.4678 1.0059 0.079 Uiso 1 1 calc R . .
O1 O 0.5589(3) 0.46066(14) 0.8915(2) 0.0492(7) Uani 1 1 d . . .
C21 C 0.7742(8) 0.2046(3) 0.8022(5) 0.101(2) Uani 1 1 d . . .
H21 H 0.815(6) 0.233(3) 0.752(5) 0.121 Uiso 1 1 calc . A 1
Cl2 Cl 0.8133(3) 0.10855(9) 0.78803(19) 0.0948(7) Uani 0.70 1 d P B 1
Cl1 Cl 0.6130(2) 0.22439(18) 0.7654(4) 0.1727(17) Uani 0.70 1 d P B 1
Cl3 Cl 0.8668(7) 0.2268(2) 0.9445(3) 0.148(3) Uani 0.50 1 d P B 1
Cl2A Cl 0.6491(13) 0.1454(6) 0.7155(7) 0.218(6) Uani 0.30 1 d P B 2
Cl1A Cl 0.6277(7) 0.2425(4) 0.8830(6) 0.129(2) Uani 0.30 1 d P B 2
Cl3A Cl 0.8988(5) 0.2188(4) 0.9103(8) 0.215(4) Uani 0.50 1 d P B 2
H2 H 1.015(4) 0.070(2) 0.613(3) 0.052(12) Uiso 1 1 d . . .
H1 H 0.592(4) 0.439(2) 0.953(3) 0.054(12) Uiso 1 1 d . . .

loop_
_atom_site_aniso_label
_atom_site_aniso_U_11
_atom_site_aniso_U_22
_atom_site_aniso_U_33
_atom_site_aniso_U_23
_atom_site_aniso_U_13
_atom_site_aniso_U_12
C5 0.0350(16) 0.0339(18) 0.049(2) 0.0056(14) 0.0176(15) 0.0056(14)
O2 0.0544(15) 0.0291(14) 0.0691(17) 0.0038(11) 0.0297(13) 0.0030(12)
C1 0.0456(18) 0.0254(16) 0.052(2) 0.0059(14) 0.0288(16) 0.0049(14)
C9 0.0390(18) 0.0330(18) 0.0434(18) -0.0030(14) 0.0140(15) -0.0024(14)
C10 0.0432(18) 0.0371(19) 0.0388(18) 0.0003(14) 0.0179(15) 0.0035(15)
C4 0.0341(16) 0.0250(16) 0.0451(19) 0.0053(13) 0.0176(14) 0.0004(13)
C8 0.0399(17) 0.0323(17) 0.0381(17) 0.0017(13) 0.0206(14) -0.0003(14)
C3 0.0399(17) 0.0334(18) 0.0421(18) 0.0052(14) 0.0140(15) 0.0030(14)
C12 0.0450(19) 0.0324(18) 0.050(2) 0.0006(14) 0.0229(16) -0.0003(15)
C7 0.0365(16) 0.0313(17) 0.0401(17) 0.0033(13) 0.0146(14) 0.0034(13)
C11 0.0464(18) 0.0305(18) 0.0455(19) 0.0046(14) 0.0249(15) 0.0050(15)
C14 0.0338(16) 0.0296(16) 0.0375(17) 0.0045(13) 0.0134(13) 0.0037(13)
C6 0.0434(18) 0.0311(18) 0.0456(19) 0.0040(14) 0.0205(15) 0.0001(14)
C13 0.0315(16) 0.042(2) 0.0470(19) 0.0013(15) 0.0143(15) -0.0021(14)
C2 0.0390(17) 0.0365(19) 0.052(2) 0.0078(15) 0.0198(16) 0.0042(14)
C16 0.063(2) 0.0359(19) 0.055(2) -0.0128(16) 0.0315(18) -0.0147(17)
C15 0.063(2) 0.042(2) 0.046(2) -0.0054(16) 0.0335(18) -0.0068(17)
C20 0.050(2) 0.049(2) 0.061(2) -0.0058(18) 0.0085(18) 0.0087(18)
C17 0.044(2) 0.086(3) 0.069(3) 0.006(2) 0.024(2) 0.015(2)
C19 0.049(2) 0.045(2) 0.088(3) -0.010(2) 0.022(2) -0.0101(17)
C18 0.053(2) 0.055(2) 0.052(2) 0.0008(18) 0.0205(18) 0.0063(18)
O1 0.0569(15) 0.0474(15) 0.0550(16) 0.0067(13) 0.0344(13) 0.0127(12)
C21 0.156(6) 0.078(4) 0.076(3) 0.003(3) 0.048(4) -0.049(4)
Cl2 0.159(2) 0.0473(9) 0.1000(15) 0.0018(9) 0.0710(15) -0.0062(11)
Cl1 0.0660(14) 0.132(3) 0.307(5) 0.094(3) 0.040(2) 0.0154(14)
Cl3 0.293(8) 0.058(2) 0.0665(18) -0.0138(15) 0.020(3) 0.031(3)
Cl2A 0.361(13) 0.214(9) 0.133(5) -0.093(6) 0.158(8) -0.219(10)
Cl1A 0.147(5) 0.131(5) 0.143(5) -0.014(4) 0.092(5) -0.064(4)
Cl3A 0.062(2) 0.191(6) 0.348(11) 0.117(6) 0.001(4) 0.016(3)

loop_
_atom_type_symbol
_atom_type_description
_atom_type_scat_dispersion_real
_atom_type_scat_dispersion_imag
_atom_type_scat_source
C C 0.0033 0.0016 'International Tables Vol C Tables 4.2.6.8 and 6.1.1.4'
H H 0.0000 0.0000 'International Tables Vol C Tables 4.2.6.8 and 6.1.1.4'
O O 0.0106 0.0060 'International Tables Vol C Tables 4.2.6.8 and 6.1.1.4'
Cl Cl 0.1484 0.1585 'International Tables Vol C Tables 4.2.6.8 and 6.1.1.4'

loop_
_geom_angle_atom_site_label_1
_geom_angle_atom_site_label_2
_geom_angle_atom_site_label_3
_geom_angle
_geom_angle_site_symmetry_1
C4 C5 C6 122.6(3) .
C4 C5 H5 118.7 .
C6 C5 H5 118.7 .
C11 O2 H2 112(3) .
O1 C1 C2 116.3(3) .
O1 C1 C6 121.4(3) .
C2 C1 C6 122.3(3) .
C8 C9 C10 122.0(3) .
C8 C9 H9 119.0 .
C10 C9 H9 119.0 .
C11 C10 C9 118.2(3) .
C11 C10 C20 120.6(3) .
C9 C10 C20 121.2(3) .
C5 C4 C3 117.8(3) .
C5 C4 C7 122.6(3) .
C3 C4 C7 119.6(3) .
C9 C8 C13 117.8(3) .
C9 C8 C7 122.9(3) .
C13 C8 C7 119.4(3) .
C2 C3 C4 122.3(3) .
C2 C3 H3 118.8 .
C4 C3 H3 118.8 .
C13 C12 C11 118.1(3) .
C13 C12 C19 120.3(3) .
C11 C12 C19 121.6(3) .
C8 C7 C4 111.8(2) .
C8 C7 C14 112.4(2) .
C4 C7 C14 114.6(3) .
C8 C7 H7 105.7 .
C4 C7 H7 105.7 .
C14 C7 H7 105.7 .
C10 C11 O2 116.8(3) .
C10 C11 C12 121.6(3) .
O2 C11 C12 121.6(3) .
C16 C14 C15 116.8(3) 3_766
C16 C14 C7 119.1(3) 3_766
C15 C14 C7 124.0(3) .
C5 C6 C1 117.1(3) .
C5 C6 C18 121.8(3) .
C1 C6 C18 121.1(3) .
C12 C13 C8 122.3(3) .
C12 C13 H13 118.9 .
C8 C13 H13 118.9 .
C3 C2 C1 117.8(3) .
C3 C2 C17 121.1(3) .
C1 C2 C17 121.0(3) .
C14 C16 C15 122.0(3) 3_766
C14 C16 H16 119.0 3_766
C15 C16 H16 119.0 .
C16 C15 C14 121.1(3) .
C16 C15 H15 119.4 .
C14 C15 H15 119.4 .
C10 C20 H20A 109.5 .
C10 C20 H20B 109.5 .
H20A C20 H20B 109.5 .
C10 C20 H20C 109.5 .
H20A C20 H20C 109.5 .
H20B C20 H20C 109.5 .
C2 C17 H17A 109.5 .
C2 C17 H17B 109.5 .
H17A C17 H17B 109.5 .
C2 C17 H17C 109.5 .
H17A C17 H17C 109.5 .
H17B C17 H17C 109.5 .
C12 C19 H19A 109.5 .
C12 C19 H19B 109.5 .
H19A C19 H19B 109.5 .
C12 C19 H19C 109.5 .
H19A C19 H19C 109.5 .
H19B C19 H19C 109.5 .
C6 C18 H18A 109.5 .
C6 C18 H18B 109.5 .
H18A C18 H18B 109.5 .
C6 C18 H18C 109.5 .
H18A C18 H18C 109.5 .
H18B C18 H18C 109.5 .
C1 O1 H1 111(3) .
Cl3A C21 Cl1 134.2(6) .
Cl3A C21 Cl3 20.6(4) .
Cl1 C21 Cl3 114.3(5) .
Cl3A C21 Cl2A 150.3(6) .
Cl1 C21 Cl2A 59.3(5) .
Cl3 C21 Cl2A 143.9(4) .
Cl3A C21 Cl2 95.9(5) .
Cl1 C21 Cl2 115.2(4) .
Cl3 C21 Cl2 104.8(4) .
Cl2A C21 Cl2 58.6(5) .
Cl3A C21 Cl1A 92.9(4) .
Cl1 C21 Cl1A 42.2(3) .
Cl3 C21 Cl1A 72.5(4) .
Cl2A C21 Cl1A 90.4(5) .
Cl2 C21 Cl1A 124.1(3) .
Cl3A C21 H21 94(4) .
Cl1 C21 H21 105(4) .
Cl3 C21 H21 108(4) .
Cl2A C21 H21 108(4) .
Cl2 C21 H21 110(4) .
Cl1A C21 H21 125(4) .

loop_
_geom_bond_atom_site_label_1
_geom_bond_atom_site_label_2
_geom_bond_distance
_geom_bond_site_symmetry_2
C5 C4 1.379(4) .
C5 C6 1.395(4) .
C5 H5 0.9300 .
O2 C11 1.388(4) .
O2 H2 0.78(4) .
C1 O1 1.386(4) .
C1 C2 1.388(5) .
C1 C6 1.395(4) .
C9 C8 1.385(4) .
C9 C10 1.391(4) .
C9 H9 0.9300 .
C10 C11 1.388(5) .
C10 C20 1.507(5) .
C4 C3 1.389(4) .
C4 C7 1.529(4) .
C8 C13 1.388(4) .
C8 C7 1.526(4) .
C3 C2 1.384(4) .
C3 H3 0.9300 .
C12 C13 1.386(4) .
C12 C11 1.390(5) .
C12 C19 1.510(5) .
C7 C14 1.529(4) .
C7 H7 0.9800 .
C14 C16 1.375(4) 3_766
C14 C15 1.386(4) .
C6 C18 1.499(5) .
C13 H13 0.9300 .
C2 C17 1.509(5) .
C16 C14 1.375(4) 3_766
C16 C15 1.378(5) .
C16 H16 0.9300 .
C15 H15 0.9300 .
C20 H20A 0.9600 .
C20 H20B 0.9600 .
C20 H20C 0.9600 .
C17 H17A 0.9600 .
C17 H17B 0.9600 .
C17 H17C 0.9600 .
C19 H19A 0.9600 .
C19 H19B 0.9600 .
C19 H19C 0.9600 .
C18 H18A 0.9600 .
C18 H18B 0.9600 .
C18 H18C 0.9600 .
O1 H1 0.81(4) .
C21 Cl3A 1.516(9) .
C21 Cl1 1.573(8) .
C21 Cl3 1.722(7) .
C21 Cl2A 1.732(8) .
C21 Cl2 1.812(6) .
C21 Cl1A 2.111(9) .
C21 H21 0.88(6) .
